data_9001957
loop_
_publ_author_name
'Brigatti, M. F.'
'Frigieri, P.'
'Poppi, L.'

_publ_section_title
;
 Crystal chemistry of Mg-, Fe-bearing muscovites-2M1
 Sample CC1b from peraluminous granites at Northern Victoria Land, Antarctica
;
_journal_name_full 'American Mineralogist'
_journal_page_first 775
_journal_page_last 785
_journal_volume 83
_journal_year 1998
_chemical_formula_sum 'Al2.64 Fe0.06 H0.3 K0.92 Mg0.06 Na0.08 O12 Si3.2 Ti0.06'
_chemical_name_mineral Muscovite-2M1
_space_group_IT_number 15
_symmetry_space_group_name_Hall '-C 2yc'
_symmetry_space_group_name_H-M 'C 1 2/c 1'
_cell_angle_alpha 90
_cell_angle_beta 95.78
_cell_angle_gamma 90
_cell_formula_units_Z 4
_cell_length_a 5.186
_cell_length_b 9.005
_cell_length_c 20.031
_cell_volume 930.690
_database_code_amcsd 0002018
_exptl_crystal_density_diffrn 2.847
_cod_original_formula_sum '(K.92 Na.08) Si3.2 Al2.64 Ti.06 Fe.06 Mg.06 H.3 O12'
_cod_database_code 9001957

loop_
_space_group_symop_operation_xyz
x,y,z
1/2+x,1/2+y,z
x,-y,1/2+z
1/2+x,1/2-y,1/2+z
-x,y,1/2-z
1/2-x,1/2+y,1/2-z
-x,-y,-z
1/2-x,1/2-y,-z

loop_
_atom_site_aniso_label
_atom_site_aniso_U_11
_atom_site_aniso_U_22
_atom_site_aniso_U_33
_atom_site_aniso_U_12
_atom_site_aniso_U_13
_atom_site_aniso_U_23
K 0.02212 0.02206 0.02193 0.00000 0.00287 0.00000
Na 0.02212 0.02206 0.02193 0.00000 0.00287 0.00000
Si1 0.00486 0.00546 0.00865 -0.00009 0.00094 0.00027
Al1_1 0.00486 0.00546 0.00865 -0.00009 0.00094 0.00027
Si2 0.00512 0.00472 0.00865 0.00009 0.00135 0.00036
Al2_1 0.00512 0.00472 0.00865 0.00009 0.00135 0.00036
Ti2 0.00593 0.00653 0.00966 -0.00038 0.00120 0.00045
Fe2 0.00593 0.00653 0.00966 -0.00038 0.00120 0.00045
Mg2 0.00593 0.00653 0.00966 -0.00038 0.00120 0.00045
Al2_2 0.00593 0.00653 0.00966 -0.00038 0.00120 0.00045
O11 0.01295 0.01725 0.01610 -0.00424 -0.00052 0.00482
O21 0.01133 0.01479 0.01469 0.00377 0.00078 -0.00245
O22 0.01861 0.00945 0.01268 0.00118 0.00349 0.00009
O31 0.00985 0.00781 0.00885 -0.00094 0.00193 0.00045
O32 0.00809 0.00863 0.01026 0.00094 0.00177 0.00036
O4 0.00917 0.00986 0.01147 -0.00118 0.00313 -0.00236

loop_
_atom_site_label
_atom_site_fract_x
_atom_site_fract_y
_atom_site_fract_z
_atom_site_occupancy
K 0.00000 0.09858 0.25000 0.92000
Na 0.00000 0.09858 0.25000 0.08000
Si1 0.45162 0.25835 0.13548 0.80000
Al1_1 0.45162 0.25835 0.13548 0.20000
Si2 0.96505 0.42957 0.13546 0.80000
Al2_1 0.96505 0.42957 0.13546 0.20000
Ti2 0.24910 0.08314 0.00002 0.03000
Fe2 0.24910 0.08314 0.00002 0.03000
Mg2 0.24910 0.08314 0.00002 0.03000
Al2_2 0.24910 0.08314 0.00002 0.91000
Al1_2 0.75000 0.25000 0.00000 0.02000
H 0.89100 0.13000 0.06000 0.15000
O11 0.75030 0.31140 0.15768 1.00000
O21 0.24940 0.36980 0.16880 1.00000
O22 0.41800 0.09300 0.16826 1.00000
O31 0.38540 0.25130 0.05351 1.00000
O32 0.96130 0.44330 0.05344 1.00000
O4 0.95720 0.06190 0.05034 1.00000

loop_
_cod_changelog_entry_id
_cod_changelog_entry_author
_cod_changelog_entry_date
_cod_changelog_entry_text
1
;cod-tools version 3.10.1
Id: cif_fix_AMCSD_atom_labels 10224 2024-08-07 11:09:31Z saulius
;
2024-08-07T19:38:20+03:00
;Changed the following '_atom_site_label' values:
the first duplicated label 'Al2'  converted to 'Al2_1'
duplicated label 'Al2' at index 9 converted to 'Al2_2'
the first duplicated label 'Al1'  converted to 'Al1_1'
duplicated label 'Al1' at index 10 converted to 'Al1_2'
;

loop_
_cod_related_entry_id
_cod_related_entry_database
_cod_related_entry_code
1 AMCSD 0002018
